data_7720818
loop_
_publ_author_name
'Kramer, Wesley W.'
'Sheridan, Thomas R.'
'P&#xe9;rez-V&#xe1;zquez, Jorge'
'Boivin, Christophe A.'
'Browne, Amanda M.'
'Logan, Catherine G.'
'Sanders, Brian C.'

_publ_section_title
;
 Pendant-cation assisted spontaneous axial halide substitution in group 7
 M(L)(CO)<sub>3</sub>X complexes.
;
_journal_issue 13
_journal_name_full 'Dalton transactions (Cambridge, England : 2003)'
_journal_page_first 5197
_journal_page_last 5209
_journal_paper_doi 10.1039/d5dt02433a
_journal_volume 55
_journal_year 2026
_chemical_formula_moiety 'C21H28BrMnN4O32+ 2(F6P-) 0.3(H2O)'
_chemical_formula_sum 'C21 H28.67 Br F12 Mn N4 O3.33 P2'
_chemical_formula_weight 815.26
_chemical_properties_physical Light-sensitive
_space_group_crystal_system monoclinic
_space_group_IT_number 14
_space_group_name_Hall '-P 2ybc'
_space_group_name_H-M_alt 'P 1 21/c 1'
_atom_sites_solution_hydrogens geom
_atom_sites_solution_primary direct
_atom_sites_solution_secondary difmap
_audit_creation_method SHELXL-2016/6
_audit_update_record
;
2025-10-15 deposited with the CCDC.	2026-01-06 downloaded from the CCDC.
;
_cell_angle_alpha 90
_cell_angle_beta 94.982(5)
_cell_angle_gamma 90
_cell_formula_units_Z 4
_cell_length_a 18.0875(14)
_cell_length_b 13.3416(11)
_cell_length_c 12.7322(9)
_cell_measurement_reflns_used 6316
_cell_measurement_temperature 100(2)
_cell_measurement_theta_max 74.26
_cell_measurement_theta_min 2.45
_cell_volume 3060.9(4)
_computing_cell_refinement 'SAINT v8.38A (Bruker-AXS, 2013)'
_computing_data_collection 'APEX3 v2017.3-0 (Bruker-AXS, 2017)'
_computing_data_reduction 'SAINT v8.38A (Bruker-AXS, 2013)'
_computing_molecular_graphics 'Bruker SHELXTL'
_computing_publication_material 'Bruker SHELXTL'
_computing_structure_refinement 'SHELXL-2016/6 (Sheldrick, 2016)'
_computing_structure_solution 'SHELXS-2013/1 (Sheldrick, 2013)'
_diffrn_ambient_temperature 100(2)
_diffrn_detector_area_resol_mean 10.24
_diffrn_measured_fraction_theta_full 1.000
_diffrn_measured_fraction_theta_max 0.998
_diffrn_measurement_device_type 'Bruker D8 VENTURE Kappa Duo PHOTON 100 CMOS'
_diffrn_measurement_method '\f and \w scans'
_diffrn_radiation_type CuK\a
_diffrn_radiation_wavelength 1.54178
_diffrn_reflns_av_R_equivalents 0.1328
_diffrn_reflns_av_unetI/netI 0.0927
_diffrn_reflns_Laue_measured_fraction_full 1.000
_diffrn_reflns_Laue_measured_fraction_max 0.998
_diffrn_reflns_limit_h_max 21
_diffrn_reflns_limit_h_min -22
_diffrn_reflns_limit_k_max 16
_diffrn_reflns_limit_k_min -16
_diffrn_reflns_limit_l_max 15
_diffrn_reflns_limit_l_min -15
_diffrn_reflns_number 29184
_diffrn_reflns_point_group_measured_fraction_full 1.000
_diffrn_reflns_point_group_measured_fraction_max 0.998
_diffrn_reflns_theta_full 67.679
_diffrn_reflns_theta_max 73.496
_diffrn_reflns_theta_min 2.452
_diffrn_source 'I\mS HB micro-focus sealed tube'
_exptl_absorpt_coefficient_mu 7.024
_exptl_absorpt_correction_T_max 0.7538
_exptl_absorpt_correction_T_min 0.6132
_exptl_absorpt_correction_type multi-scan
_exptl_absorpt_process_details 'SADABS-2016/2 (Sheldrick, 2014)'
_exptl_crystal_colour orange
_exptl_crystal_density_diffrn 1.769
_exptl_crystal_density_method 'not measured'
_exptl_crystal_description Block
_exptl_crystal_F_000 1629
_exptl_crystal_recrystallization_method 'Re-crystallisation from solvent: Diethyl Ether/acetonitrile'
_exptl_crystal_size_max 0.100
_exptl_crystal_size_mid 0.050
_exptl_crystal_size_min 0.050
_refine_diff_density_max 0.666
_refine_diff_density_min -0.929
_refine_diff_density_rms 0.127
_refine_ls_extinction_method none
_refine_ls_goodness_of_fit_ref 1.019
_refine_ls_hydrogen_treatment constr
_refine_ls_matrix_type full
_refine_ls_number_parameters 412
_refine_ls_number_reflns 6147
_refine_ls_number_restraints 0
_refine_ls_restrained_S_all 1.019
_refine_ls_R_factor_all 0.1261
_refine_ls_R_factor_gt 0.0783
_refine_ls_shift/su_max 0.000
_refine_ls_shift/su_mean 0.000
_refine_ls_structure_factor_coef Fsqd
_refine_ls_weighting_details 'w=1/[\s^2^(Fo^2^)+(0.0536P)^2^+21.5707P] where P=(Fo^2^+2Fc^2^)/3'
_refine_ls_weighting_scheme calc
_refine_ls_wR_factor_gt 0.1650
_refine_ls_wR_factor_ref 0.1913
_reflns_Friedel_coverage 0.000
_reflns_number_gt 3942
_reflns_number_total 6147
_reflns_threshold_expression 'I > 2\s(I)'
_cod_data_source_file d5dt02433a2.cif
_cod_data_source_block P17424
_cod_original_sg_symbol_H-M 'P 21/c'
_cod_database_code 7720818
_shelx_shelxl_version_number 2016/6
_shelx_space_group_comment
; 
The symmetry employed for this shelxl refinement is uniquely defined 
by the following loop, which should always be used as a source of 
symmetry information in preference to the above space-group names. 
They are only intended as comments. 
;
_shelx_estimated_absorpt_t_min 0.540
_shelx_estimated_absorpt_t_max 0.720

loop_
_space_group_symop_operation_xyz
'x, y, z'
'-x, y+1/2, -z+1/2'
'-x, -y, -z'
'x, -y-1/2, z-1/2'

loop_
_atom_site_label
_atom_site_type_symbol
_atom_site_fract_x
_atom_site_fract_y
_atom_site_fract_z
_atom_site_U_iso_or_equiv
_atom_site_adp_type
_atom_site_occupancy
_atom_site_site_symmetry_order
_atom_site_calc_flag
_atom_site_refinement_flags_posn
_atom_site_refinement_flags_adp
_atom_site_refinement_flags_occupancy
_atom_site_disorder_assembly
_atom_site_disorder_group
Br1 Br 0.54845(5) 0.78560(8) 0.54608(7) 0.0453(3) Uani 1 1 d . . . . .
Mn1 Mn 0.61399(6) 0.70191(10) 0.70686(9) 0.0321(3) Uani 1 1 d . . . . .
N1 N 0.6187(3) 0.5708(5) 0.6232(5) 0.0314(14) Uani 1 1 d . . . . .
C1 C 0.5727(4) 0.4932(6) 0.6251(6) 0.0350(17) Uani 1 1 d . . . . .
H1 H 0.532344 0.497349 0.667956 0.042 Uiso 1 1 calc R U . . .
C2 C 0.5809(4) 0.4075(6) 0.5680(6) 0.0340(17) Uani 1 1 d . . . . .
H2 H 0.546362 0.354106 0.571324 0.041 Uiso 1 1 calc R U . . .
C3 C 0.6397(4) 0.3986(5) 0.5052(5) 0.0267(14) Uani 1 1 d . . . . .
C11 C 0.6502(4) 0.3067(5) 0.4381(5) 0.0283(15) Uani 1 1 d . . . . .
H11A H 0.600820 0.278125 0.415647 0.034 Uiso 1 1 calc R U . . .
H11B H 0.673131 0.327681 0.373754 0.034 Uiso 1 1 calc R U . . .
N3 N 0.6975(3) 0.2263(5) 0.4926(5) 0.0294(13) Uani 1 1 d . . . . .
C12 C 0.7074(6) 0.1461(7) 0.4115(7) 0.052(2) Uani 1 1 d . . . . .
H12A H 0.732529 0.174703 0.353249 0.078 Uiso 1 1 calc R U . . .
H12B H 0.658735 0.120226 0.384554 0.078 Uiso 1 1 calc R U . . .
H12C H 0.737447 0.091420 0.444045 0.078 Uiso 1 1 calc R U . . .
C13 C 0.6595(4) 0.1808(7) 0.5816(6) 0.0406(19) Uani 1 1 d . . . . .
H13A H 0.688283 0.123144 0.610083 0.061 Uiso 1 1 calc R U . . .
H13B H 0.609619 0.158734 0.555505 0.061 Uiso 1 1 calc R U . . .
H13C H 0.655979 0.230843 0.637279 0.061 Uiso 1 1 calc R U . . .
C14 C 0.7717(4) 0.2651(7) 0.5337(7) 0.044(2) Uani 1 1 d . . . . .
H14A H 0.800506 0.211025 0.569710 0.067 Uiso 1 1 calc R U . . .
H14B H 0.765382 0.319830 0.583504 0.067 Uiso 1 1 calc R U . . .
H14C H 0.798113 0.290071 0.474936 0.067 Uiso 1 1 calc R U . . .
C15 C 0.8862(4) 0.7611(5) 0.4329(5) 0.0268(14) Uani 1 1 d . . . . .
H15A H 0.886724 0.832435 0.411463 0.032 Uiso 1 1 calc R U . . .
H15B H 0.873312 0.720816 0.368652 0.032 Uiso 1 1 calc R U . . .
C4 C 0.6866(4) 0.4784(5) 0.5036(5) 0.0244(14) Uani 1 1 d . . . . .
H4 H 0.727073 0.475594 0.460863 0.029 Uiso 1 1 calc R U . . .
C5 C 0.6764(4) 0.5633(5) 0.5628(5) 0.0227(13) Uani 1 1 d . . . . .
C6 C 0.7248(3) 0.6501(5) 0.5645(5) 0.0233(14) Uani 1 1 d . . . . .
C7 C 0.7836(4) 0.6607(5) 0.5008(5) 0.0228(13) Uani 1 1 d . . . . .
H7 H 0.794056 0.608545 0.453487 0.027 Uiso 1 1 calc R U . . .
C8 C 0.8270(4) 0.7471(5) 0.5061(5) 0.0247(14) Uani 1 1 d . . . . .
C16 C 1.0140(5) 0.7445(8) 0.3905(7) 0.055(3) Uani 1 1 d . . . . .
H16A H 1.063783 0.720443 0.414392 0.083 Uiso 1 1 calc R U . . .
H16B H 1.016439 0.815518 0.371351 0.083 Uiso 1 1 calc R U . . .
H16C H 0.994343 0.705662 0.329008 0.083 Uiso 1 1 calc R U . . .
N4 N 0.9637(3) 0.7322(4) 0.4780(4) 0.0254(12) Uani 1 1 d . . . . .
C17 C 0.9903(5) 0.7976(8) 0.5670(7) 0.052(2) Uani 1 1 d . . . . .
H17A H 0.959686 0.787103 0.625862 0.078 Uiso 1 1 calc R U . . .
H17B H 0.986924 0.867872 0.544669 0.078 Uiso 1 1 calc R U . . .
H17C H 1.042110 0.781228 0.589629 0.078 Uiso 1 1 calc R U . . .
C18 C 0.9655(4) 0.6260(6) 0.5109(7) 0.0402(19) Uani 1 1 d . . . . .
H18A H 1.016818 0.606405 0.532550 0.060 Uiso 1 1 calc R U . . .
H18B H 0.945939 0.583951 0.451814 0.060 Uiso 1 1 calc R U . . .
H18C H 0.935065 0.617215 0.570250 0.060 Uiso 1 1 calc R U . . .
C21 C 0.6122(4) 0.8237(8) 0.7737(6) 0.042(2) Uani 1 1 d . . . . .
C9 C 0.8096(4) 0.8196(6) 0.5772(6) 0.0335(16) Uani 1 1 d . . . . .
H9 H 0.838251 0.879257 0.584279 0.040 Uiso 1 1 calc R U . . .
C10 C 0.7506(4) 0.8059(6) 0.6386(6) 0.0343(17) Uani 1 1 d . . . . .
H10 H 0.739381 0.857214 0.686353 0.041 Uiso 1 1 calc R U . . .
N2 N 0.7092(3) 0.7232(5) 0.6327(5) 0.0330(14) Uani 1 1 d . . . . .
O1 O 0.6899(3) 0.6075(5) 0.8955(5) 0.0504(16) Uani 1 1 d . . . . .
C22 C 0.5224(6) 0.6763(7) 0.7543(6) 0.050(2) Uani 1 1 d . . . . .
O2 O 0.6074(3) 0.8967(5) 0.8139(5) 0.0501(16) Uani 1 1 d . . . . .
C23 C 0.6620(4) 0.6437(7) 0.8237(7) 0.0397(19) Uani 1 1 d . . . . .
O3 O 0.4692(3) 0.6621(5) 0.7776(4) 0.0486(16) Uani 1 1 d . . . . .
P1 P 0.86667(12) 0.02349(15) 0.25515(15) 0.0341(4) Uani 1 1 d . . . . .
F11 F 0.8672(4) -0.0939(4) 0.2359(4) 0.077(2) Uani 1 1 d . . . . .
F12 F 0.8667(3) 0.0391(4) 0.1301(3) 0.0453(12) Uani 1 1 d . . . . .
F13 F 0.8663(3) 0.1404(3) 0.2735(4) 0.0463(12) Uani 1 1 d . . . . .
F14 F 0.8652(4) 0.0066(4) 0.3783(3) 0.0683(18) Uani 1 1 d . . . . .
F15 F 0.7782(3) 0.0252(5) 0.2400(4) 0.0557(14) Uani 1 1 d . . . . .
F16 F 0.9537(3) 0.0247(6) 0.2663(5) 0.087(2) Uani 1 1 d . . . . .
P2 P 0.84003(11) 0.44114(14) 0.27224(14) 0.0289(4) Uani 1 1 d . . . . .
F21 F 0.7960(3) 0.3379(4) 0.2733(4) 0.0516(13) Uani 1 1 d . . . . .
F22 F 0.7632(3) 0.4965(4) 0.2808(4) 0.0517(13) Uani 1 1 d . . . . .
F23 F 0.8803(3) 0.5465(4) 0.2736(4) 0.0472(12) Uani 1 1 d . . . . .
F24 F 0.9156(3) 0.3833(4) 0.2655(4) 0.0535(13) Uani 1 1 d . . . . .
F25 F 0.8289(3) 0.4446(4) 0.1466(3) 0.0510(13) Uani 1 1 d . . . . .
F26 F 0.8532(3) 0.4375(4) 0.3982(3) 0.0397(10) Uani 1 1 d . . . . .
O1S O 0.5444(13) 0.0223(17) 0.3902(18) 0.070(6) Uani 0.3333 1 d . . P . .

loop_
_atom_site_aniso_label
_atom_site_aniso_U_11
_atom_site_aniso_U_22
_atom_site_aniso_U_33
_atom_site_aniso_U_23
_atom_site_aniso_U_13
_atom_site_aniso_U_12
Br1 0.0354(4) 0.0591(6) 0.0413(5) -0.0053(4) 0.0033(3) -0.0062(4)
Mn1 0.0216(6) 0.0447(8) 0.0309(6) -0.0151(5) 0.0071(4) 0.0040(5)
N1 0.020(3) 0.036(4) 0.040(3) -0.009(3) 0.014(2) 0.001(3)
C1 0.028(4) 0.040(4) 0.039(4) -0.009(3) 0.014(3) -0.002(3)
C2 0.027(4) 0.040(4) 0.037(4) -0.009(3) 0.012(3) -0.010(3)
C3 0.025(3) 0.030(4) 0.025(3) -0.004(3) 0.005(3) 0.001(3)
C11 0.026(3) 0.030(4) 0.029(3) -0.003(3) 0.004(3) -0.003(3)
N3 0.027(3) 0.029(3) 0.033(3) 0.003(3) 0.011(2) -0.002(3)
C12 0.063(6) 0.036(5) 0.059(6) -0.001(4) 0.015(5) 0.001(4)
C13 0.030(4) 0.044(5) 0.049(5) 0.018(4) 0.011(3) -0.005(4)
C14 0.022(4) 0.044(5) 0.067(6) 0.019(4) 0.007(4) -0.002(3)
C15 0.026(3) 0.023(3) 0.032(3) 0.005(3) 0.003(3) 0.006(3)
C4 0.018(3) 0.033(4) 0.022(3) -0.008(3) 0.002(2) -0.001(3)
C5 0.020(3) 0.026(4) 0.022(3) -0.006(3) 0.005(2) -0.001(3)
C6 0.018(3) 0.030(4) 0.022(3) -0.007(3) 0.003(2) 0.005(3)
C7 0.022(3) 0.026(3) 0.020(3) -0.004(3) 0.001(2) 0.001(3)
C8 0.022(3) 0.023(3) 0.029(3) -0.001(3) -0.001(3) 0.003(3)
C16 0.029(4) 0.086(8) 0.054(5) 0.013(5) 0.024(4) -0.003(5)
N4 0.020(3) 0.031(3) 0.026(3) 0.003(2) 0.010(2) -0.004(2)
C17 0.034(4) 0.066(6) 0.054(5) -0.033(5) -0.006(4) -0.012(4)
C18 0.025(4) 0.034(4) 0.060(5) 0.013(4) -0.006(4) -0.004(3)
C21 0.022(4) 0.081(7) 0.022(3) -0.008(4) 0.000(3) -0.003(4)
C9 0.031(4) 0.027(4) 0.042(4) -0.012(3) 0.001(3) -0.001(3)
C10 0.024(4) 0.030(4) 0.049(4) -0.015(3) 0.004(3) 0.005(3)
N2 0.023(3) 0.040(4) 0.036(3) -0.015(3) 0.005(2) 0.000(3)
O1 0.046(4) 0.054(4) 0.049(4) -0.012(3) -0.003(3) 0.016(3)
C22 0.064(7) 0.054(6) 0.030(4) -0.016(4) -0.003(4) 0.008(5)
O2 0.038(3) 0.063(4) 0.049(3) -0.029(3) 0.005(3) 0.008(3)
C23 0.032(4) 0.046(5) 0.042(5) -0.022(4) 0.008(3) 0.002(4)
O3 0.028(3) 0.085(5) 0.034(3) -0.013(3) 0.005(2) 0.015(3)
P1 0.0464(12) 0.0277(10) 0.0283(9) -0.0023(7) 0.0036(8) 0.0038(9)
F11 0.178(7) 0.023(2) 0.028(2) -0.0004(19) -0.005(3) 0.017(3)
F12 0.061(3) 0.043(3) 0.033(2) 0.006(2) 0.012(2) 0.014(2)
F13 0.054(3) 0.030(2) 0.054(3) -0.008(2) 0.001(2) 0.001(2)
F14 0.136(6) 0.044(3) 0.023(2) 0.000(2) -0.004(3) 0.016(3)
F15 0.047(3) 0.082(4) 0.039(3) -0.018(3) 0.009(2) -0.021(3)
F16 0.046(3) 0.121(6) 0.092(5) -0.037(4) -0.009(3) 0.039(4)
P2 0.0359(10) 0.0251(9) 0.0261(8) -0.0004(7) 0.0055(7) 0.0026(8)
F21 0.071(4) 0.047(3) 0.036(2) 0.004(2) 0.006(2) -0.018(3)
F22 0.045(3) 0.059(3) 0.050(3) 0.012(2) 0.002(2) 0.010(3)
F23 0.063(3) 0.035(3) 0.042(3) -0.004(2) 0.000(2) -0.010(2)
F24 0.050(3) 0.054(3) 0.059(3) 0.003(3) 0.022(2) 0.019(3)
F25 0.093(4) 0.036(3) 0.024(2) 0.0013(19) 0.008(2) -0.012(3)
F26 0.044(3) 0.045(3) 0.030(2) 0.0014(19) 0.0045(18) 0.002(2)
O1S 0.085(16) 0.055(13) 0.073(14) -0.007(11) 0.017(12) 0.000(12)

loop_
_atom_type_symbol
_atom_type_description
_atom_type_scat_dispersion_real
_atom_type_scat_dispersion_imag
_atom_type_scat_source
C C 0.0181 0.0091 'International Tables Vol C Tables 4.2.6.8 and 6.1.1.4'
H H 0.0000 0.0000 'International Tables Vol C Tables 4.2.6.8 and 6.1.1.4'
N N 0.0311 0.0180 'International Tables Vol C Tables 4.2.6.8 and 6.1.1.4'
O O 0.0492 0.0322 'International Tables Vol C Tables 4.2.6.8 and 6.1.1.4'
F F 0.0727 0.0534 'International Tables Vol C Tables 4.2.6.8 and 6.1.1.4'
P P 0.2955 0.4335 'International Tables Vol C Tables 4.2.6.8 and 6.1.1.4'
Mn Mn -0.5299 2.8052 'International Tables Vol C Tables 4.2.6.8 and 6.1.1.4'
Br Br -0.6763 1.2805 'International Tables Vol C Tables 4.2.6.8 and 6.1.1.4'

loop_
_geom_angle_atom_site_label_1
_geom_angle_atom_site_label_2
_geom_angle_atom_site_label_3
_geom_angle
_geom_angle_site_symmetry_1
_geom_angle_site_symmetry_3
_geom_angle_publ_flag
C23 Mn1 C21 91.4(4) . . ?
C23 Mn1 C22 91.8(4) . . ?
C21 Mn1 C22 87.7(4) . . ?
C23 Mn1 N1 91.3(3) . . ?
C21 Mn1 N1 176.0(3) . . ?
C22 Mn1 N1 95.2(3) . . ?
C23 Mn1 N2 94.3(3) . . ?
C21 Mn1 N2 98.0(3) . . ?
C22 Mn1 N2 171.5(3) . . ?
N1 Mn1 N2 78.8(2) . . ?
C23 Mn1 Br1 179.0(3) . . ?
C21 Mn1 Br1 87.6(3) . . ?
C22 Mn1 Br1 88.6(3) . . ?
N1 Mn1 Br1 89.63(19) . . ?
N2 Mn1 Br1 85.39(18) . . ?
C1 N1 C5 117.9(6) . . ?
C1 N1 Mn1 126.9(5) . . ?
C5 N1 Mn1 115.2(5) . . ?
N1 C1 C2 123.0(7) . . ?
N1 C1 H1 118.5 . . ?
C2 C1 H1 118.5 . . ?
C1 C2 C3 120.0(7) . . ?
C1 C2 H2 120.0 . . ?
C3 C2 H2 120.0 . . ?
C4 C3 C2 116.8(7) . . ?
C4 C3 C11 121.0(6) . . ?
C2 C3 C11 122.2(7) . . ?
N3 C11 C3 114.3(6) . . ?
N3 C11 H11A 108.7 . . ?
C3 C11 H11A 108.7 . . ?
N3 C11 H11B 108.7 . . ?
C3 C11 H11B 108.7 . . ?
H11A C11 H11B 107.6 . . ?
C14 N3 C13 109.4(6) . . ?
C14 N3 C11 111.9(6) . . ?
C13 N3 C11 110.9(5) . . ?
C14 N3 C12 109.3(6) . . ?
C13 N3 C12 108.6(6) . . ?
C11 N3 C12 106.7(6) . . ?
N3 C12 H12A 109.5 . . ?
N3 C12 H12B 109.5 . . ?
H12A C12 H12B 109.5 . . ?
N3 C12 H12C 109.5 . . ?
H12A C12 H12C 109.5 . . ?
H12B C12 H12C 109.5 . . ?
N3 C13 H13A 109.5 . . ?
N3 C13 H13B 109.5 . . ?
H13A C13 H13B 109.5 . . ?
N3 C13 H13C 109.5 . . ?
H13A C13 H13C 109.5 . . ?
H13B C13 H13C 109.5 . . ?
N3 C14 H14A 109.5 . . ?
N3 C14 H14B 109.5 . . ?
H14A C14 H14B 109.5 . . ?
N3 C14 H14C 109.5 . . ?
H14A C14 H14C 109.5 . . ?
H14B C14 H14C 109.5 . . ?
C8 C15 N4 114.9(5) . . ?
C8 C15 H15A 108.5 . . ?
N4 C15 H15A 108.5 . . ?
C8 C15 H15B 108.5 . . ?
N4 C15 H15B 108.5 . . ?
H15A C15 H15B 107.5 . . ?
C3 C4 C5 121.3(6) . . ?
C3 C4 H4 119.4 . . ?
C5 C4 H4 119.4 . . ?
N1 C5 C4 121.1(6) . . ?
N1 C5 C6 115.3(6) . . ?
C4 C5 C6 123.6(6) . . ?
N2 C6 C7 120.7(6) . . ?
N2 C6 C5 115.2(6) . . ?
C7 C6 C5 124.1(6) . . ?
C8 C7 C6 120.6(6) . . ?
C8 C7 H7 119.7 . . ?
C6 C7 H7 119.7 . . ?
C9 C8 C7 116.9(7) . . ?
C9 C8 C15 122.6(7) . . ?
C7 C8 C15 120.4(6) . . ?
N4 C16 H16A 109.5 . . ?
N4 C16 H16B 109.5 . . ?
H16A C16 H16B 109.5 . . ?
N4 C16 H16C 109.5 . . ?
H16A C16 H16C 109.5 . . ?
H16B C16 H16C 109.5 . . ?
C18 N4 C17 110.5(6) . . ?
C18 N4 C16 108.3(7) . . ?
C17 N4 C16 109.0(7) . . ?
C18 N4 C15 110.4(5) . . ?
C17 N4 C15 111.7(6) . . ?
C16 N4 C15 106.9(6) . . ?
N4 C17 H17A 109.5 . . ?
N4 C17 H17B 109.5 . . ?
H17A C17 H17B 109.5 . . ?
N4 C17 H17C 109.5 . . ?
H17A C17 H17C 109.5 . . ?
H17B C17 H17C 109.5 . . ?
N4 C18 H18A 109.5 . . ?
N4 C18 H18B 109.5 . . ?
H18A C18 H18B 109.5 . . ?
N4 C18 H18C 109.5 . . ?
H18A C18 H18C 109.5 . . ?
H18B C18 H18C 109.5 . . ?
O2 C21 Mn1 176.5(7) . . ?
C8 C9 C10 120.5(7) . . ?
C8 C9 H9 119.8 . . ?
C10 C9 H9 119.8 . . ?
N2 C10 C9 122.3(7) . . ?
N2 C10 H10 118.9 . . ?
C9 C10 H10 118.9 . . ?
C10 N2 C6 119.1(6) . . ?
C10 N2 Mn1 125.4(5) . . ?
C6 N2 Mn1 115.2(5) . . ?
O3 C22 Mn1 177.4(8) . . ?
O1 C23 Mn1 178.6(8) . . ?
F16 P1 F13 89.6(3) . . ?
F16 P1 F11 90.2(4) . . ?
F13 P1 F11 179.6(3) . . ?
F16 P1 F14 90.9(4) . . ?
F13 P1 F14 89.7(3) . . ?
F11 P1 F14 90.7(3) . . ?
F16 P1 F15 177.8(4) . . ?
F13 P1 F15 89.3(3) . . ?
F11 P1 F15 90.9(4) . . ?
F14 P1 F15 91.1(3) . . ?
F16 P1 F12 90.1(3) . . ?
F13 P1 F12 91.1(3) . . ?
F11 P1 F12 88.5(3) . . ?
F14 P1 F12 178.8(4) . . ?
F15 P1 F12 88.0(3) . . ?
F24 P2 F23 92.0(3) . . ?
F24 P2 F22 178.3(3) . . ?
F23 P2 F22 89.5(3) . . ?
F24 P2 F21 90.8(3) . . ?
F23 P2 F21 177.1(3) . . ?
F22 P2 F21 87.7(3) . . ?
F24 P2 F25 89.7(3) . . ?
F23 P2 F25 90.2(3) . . ?
F22 P2 F25 91.2(3) . . ?
F21 P2 F25 90.8(3) . . ?
F24 P2 F26 89.2(3) . . ?
F23 P2 F26 89.3(3) . . ?
F22 P2 F26 90.0(3) . . ?
F21 P2 F26 89.8(3) . . ?
F25 P2 F26 178.7(3) . . ?

loop_
_geom_bond_atom_site_label_1
_geom_bond_atom_site_label_2
_geom_bond_distance
_geom_bond_site_symmetry_2
_geom_bond_publ_flag
Br1 Mn1 2.5340(16) . ?
Mn1 C23 1.829(9) . ?
Mn1 C21 1.835(10) . ?
Mn1 C22 1.844(11) . ?
Mn1 N1 2.053(6) . ?
Mn1 N2 2.054(6) . ?
N1 C1 1.330(10) . ?
N1 C5 1.353(8) . ?
C1 C2 1.370(11) . ?
C1 H1 0.9500 . ?
C2 C3 1.390(9) . ?
C2 H2 0.9500 . ?
C3 C4 1.362(10) . ?
C3 C11 1.515(10) . ?
C11 N3 1.505(9) . ?
C11 H11A 0.9900 . ?
C11 H11B 0.9900 . ?
N3 C14 1.491(9) . ?
N3 C13 1.503(9) . ?
N3 C12 1.508(10) . ?
C12 H12A 0.9800 . ?
C12 H12B 0.9800 . ?
C12 H12C 0.9800 . ?
C13 H13A 0.9800 . ?
C13 H13B 0.9800 . ?
C13 H13C 0.9800 . ?
C14 H14A 0.9800 . ?
C14 H14B 0.9800 . ?
C14 H14C 0.9800 . ?
C15 C8 1.491(10) . ?
C15 N4 1.517(8) . ?
C15 H15A 0.9900 . ?
C15 H15B 0.9900 . ?
C4 C5 1.383(9) . ?
C4 H4 0.9500 . ?
C5 C6 1.451(9) . ?
C6 N2 1.352(8) . ?
C6 C7 1.400(9) . ?
C7 C8 1.392(9) . ?
C7 H7 0.9500 . ?
C8 C9 1.379(10) . ?
C16 N4 1.506(9) . ?
C16 H16A 0.9800 . ?
C16 H16B 0.9800 . ?
C16 H16C 0.9800 . ?
N4 C18 1.478(9) . ?
N4 C17 1.478(9) . ?
C17 H17A 0.9800 . ?
C17 H17B 0.9800 . ?
C17 H17C 0.9800 . ?
C18 H18A 0.9800 . ?
C18 H18B 0.9800 . ?
C18 H18C 0.9800 . ?
C21 O2 1.108(11) . ?
C9 C10 1.388(10) . ?
C9 H9 0.9500 . ?
C10 N2 1.331(10) . ?
C10 H10 0.9500 . ?
O1 C23 1.114(10) . ?
C22 O3 1.048(11) . ?
P1 F16 1.569(6) . ?
P1 F13 1.577(5) . ?
P1 F11 1.586(5) . ?
P1 F14 1.587(5) . ?
P1 F15 1.595(5) . ?
P1 F12 1.606(5) . ?
P2 F24 1.578(5) . ?
P2 F23 1.583(5) . ?
P2 F22 1.586(5) . ?
P2 F21 1.592(5) . ?
P2 F25 1.595(4) . ?
P2 F26 1.601(4) . ?

loop_
_geom_torsion_atom_site_label_1
_geom_torsion_atom_site_label_2
_geom_torsion_atom_site_label_3
_geom_torsion_atom_site_label_4
_geom_torsion
_geom_torsion_site_symmetry_1
_geom_torsion_site_symmetry_2
_geom_torsion_site_symmetry_3
_geom_torsion_site_symmetry_4
_geom_torsion_publ_flag
C5 N1 C1 C2 -0.8(12) . . . . ?
Mn1 N1 C1 C2 -178.6(6) . . . . ?
N1 C1 C2 C3 0.6(13) . . . . ?
C1 C2 C3 C4 -0.6(11) . . . . ?
C1 C2 C3 C11 -178.2(7) . . . . ?
C4 C3 C11 N3 91.7(8) . . . . ?
C2 C3 C11 N3 -90.7(8) . . . . ?
C3 C11 N3 C14 -55.5(8) . . . . ?
C3 C11 N3 C13 66.9(8) . . . . ?
C3 C11 N3 C12 -174.9(6) . . . . ?
C2 C3 C4 C5 0.8(10) . . . . ?
C11 C3 C4 C5 178.5(6) . . . . ?
C1 N1 C5 C4 1.1(10) . . . . ?
Mn1 N1 C5 C4 179.1(5) . . . . ?
C1 N1 C5 C6 -179.6(6) . . . . ?
Mn1 N1 C5 C6 -1.5(8) . . . . ?
C3 C4 C5 N1 -1.1(10) . . . . ?
C3 C4 C5 C6 179.6(6) . . . . ?
N1 C5 C6 N2 5.1(9) . . . . ?
C4 C5 C6 N2 -175.6(6) . . . . ?
N1 C5 C6 C7 -174.3(6) . . . . ?
C4 C5 C6 C7 5.1(11) . . . . ?
N2 C6 C7 C8 -0.2(10) . . . . ?
C5 C6 C7 C8 179.1(6) . . . . ?
C6 C7 C8 C9 0.7(10) . . . . ?
C6 C7 C8 C15 -175.8(6) . . . . ?
N4 C15 C8 C9 86.9(8) . . . . ?
N4 C15 C8 C7 -96.8(7) . . . . ?
C8 C15 N4 C18 58.4(8) . . . . ?
C8 C15 N4 C17 -65.0(8) . . . . ?
C8 C15 N4 C16 176.0(7) . . . . ?
C7 C8 C9 C10 -1.0(11) . . . . ?
C15 C8 C9 C10 175.4(7) . . . . ?
C8 C9 C10 N2 0.7(12) . . . . ?
C9 C10 N2 C6 -0.2(11) . . . . ?
C9 C10 N2 Mn1 -172.7(6) . . . . ?
C7 C6 N2 C10 0.0(10) . . . . ?
C5 C6 N2 C10 -179.4(6) . . . . ?
C7 C6 N2 Mn1 173.2(5) . . . . ?
C5 C6 N2 Mn1 -6.2(8) . . . . ?
